data_4102774
loop_
_publ_author_name
'Changle Chen'
'Richard F. Jordan'

_publ_section_title
;
 Palladium-Catalyzed Dimerization of Vinyl Ethers to Acetals
;
_journal_name_full 'Journal of the American Chemical Society'
_journal_page_first 10254
_journal_page_last 10255
_journal_paper_doi 10.1021/ja104523y
_journal_volume 132
_journal_year 2010
_chemical_formula_sum 'C68 H52 B Cl F24 N2 Pd'
_chemical_formula_weight 1505.78
_chemical_name_systematic
; 
 ? 
;
_space_group_IT_number 2
_symmetry_space_group_name_Hall '-P 1'
_symmetry_space_group_name_H-M 'P -1'
_atom_sites_solution_hydrogens geom
_atom_sites_solution_primary direct
_atom_sites_solution_secondary difmap
_audit_creation_method SHELXL-97
_cell_angle_alpha 82.897(3)
_cell_angle_beta 84.533(3)
_cell_angle_gamma 77.795(2)
_cell_formula_units_Z 2
_cell_length_a 13.226(2)
_cell_length_b 14.275(2)
_cell_length_c 18.644(3)
_cell_measurement_reflns_used 1024
_cell_measurement_temperature 100(2)
_cell_measurement_theta_max 28.28
_cell_measurement_theta_min 1.58
_cell_volume 3405.4(9)
_computing_structure_refinement 'SHELXL-97 (Sheldrick, 1997)'
_computing_structure_solution 'SHELXS-97 (Sheldrick, 1990)'
_diffrn_ambient_temperature 100(2)
_diffrn_measured_fraction_theta_full 0.947
_diffrn_measured_fraction_theta_max 0.947
_diffrn_radiation_monochromator graphite
_diffrn_radiation_source 'fine-focus sealed tube'
_diffrn_radiation_type MoK\a
_diffrn_radiation_wavelength 0.71073
_diffrn_reflns_av_R_equivalents 0.0446
_diffrn_reflns_av_sigmaI/netI 0.0901
_diffrn_reflns_limit_h_max 17
_diffrn_reflns_limit_h_min -17
_diffrn_reflns_limit_k_max 18
_diffrn_reflns_limit_k_min -18
_diffrn_reflns_limit_l_max 24
_diffrn_reflns_limit_l_min -24
_diffrn_reflns_number 40729
_diffrn_reflns_theta_full 28.28
_diffrn_reflns_theta_max 28.28
_diffrn_reflns_theta_min 1.58
_exptl_absorpt_coefficient_mu 0.419
_exptl_absorpt_correction_T_max 0.9360
_exptl_absorpt_correction_T_min 0.9061
_exptl_absorpt_correction_type multi-scan
_exptl_absorpt_process_details
;
absorption corrections were made based on correspondance of
equivalent intensities usingprogram SADABS (G. Sheldrick, Bruker 
Analytical X-ray Systems, Madison, WI)
;
_exptl_crystal_density_diffrn 1.468
_exptl_crystal_density_method 'not measured'
_exptl_crystal_F_000 1516
_exptl_crystal_size_max 0.24
_exptl_crystal_size_mid 0.20
_exptl_crystal_size_min 0.16
_refine_diff_density_max 1.721
_refine_diff_density_min -1.250
_refine_diff_density_rms 0.103
_refine_ls_extinction_method none
_refine_ls_goodness_of_fit_ref 0.932
_refine_ls_hydrogen_treatment constr
_refine_ls_matrix_type full
_refine_ls_number_parameters 882
_refine_ls_number_reflns 16012
_refine_ls_number_restraints 0
_refine_ls_restrained_S_all 0.932
_refine_ls_R_factor_all 0.0861
_refine_ls_R_factor_gt 0.0648
_refine_ls_shift/su_max 0.001
_refine_ls_shift/su_mean 0.000
_refine_ls_structure_factor_coef Fsqd
_refine_ls_weighting_details 'calc w=1/[\s^2^(Fo^2^)+(0.1000P)^2^+0.6393P] where P=(Fo^2^+2Fc^2^)/3'
_refine_ls_weighting_scheme calc
_refine_ls_wR_factor_gt 0.1667
_refine_ls_wR_factor_ref 0.1777
_reflns_number_gt 11313
_reflns_number_total 16012
_reflns_threshold_expression >2sigma(I)
_cod_data_source_file ja104523y_si_002.cif
_cod_data_source_block chan30x
_cod_original_cell_volume 3405.6(9)
_cod_database_code 4102774

loop_
_symmetry_equiv_pos_as_xyz
'x, y, z'
'-x, -y, -z'

loop_
_atom_site_label
_atom_site_type_symbol
_atom_site_fract_x
_atom_site_fract_y
_atom_site_fract_z
_atom_site_U_iso_or_equiv
_atom_site_adp_type
_atom_site_occupancy
_atom_site_symmetry_multiplicity
_atom_site_calc_flag
_atom_site_refinement_flags
B1 B 0.9457(3) 0.7480(3) 0.1642(2) 0.0219(8) Uani 1 1 d .
C1 C 0.6866(3) 0.9603(3) 0.6784(2) 0.0271(8) Uani 1 1 d .
C2 C 0.7912(3) 0.9590(3) 0.6596(2) 0.0320(9) Uani 1 1 d .
C3 C 0.8349(4) 1.0256(3) 0.6887(3) 0.0457(12) Uani 1 1 d .
H3 H 0.9057 1.0282 0.6764 0.055 Uiso 1 1 calc R
C4 C 0.7763(4) 1.0880(4) 0.7353(3) 0.0540(14) Uani 1 1 d .
H4 H 0.8078 1.1312 0.7561 0.065 Uiso 1 1 calc R
C5 C 0.6728(4) 1.0878(3) 0.7517(3) 0.0458(12) Uani 1 1 d .
H5 H 0.6338 1.1317 0.7833 0.055 Uiso 1 1 calc R
C6 C 0.6236(3) 1.0254(3) 0.7234(2) 0.0341(9) Uani 1 1 d .
C7 C 0.8550(3) 0.8936(3) 0.6061(3) 0.0372(10) Uani 1 1 d .
H7 H 0.8243 0.8347 0.6096 0.045 Uiso 1 1 calc R
C8 C 0.9691(3) 0.8598(4) 0.6225(3) 0.0551(14) Uani 1 1 d .
H8A H 1.0052 0.9136 0.6101 0.083 Uiso 1 1 calc R
H8B H 1.0015 0.8070 0.5936 0.083 Uiso 1 1 calc R
H8C H 0.9736 0.8372 0.6741 0.083 Uiso 1 1 calc R
C9 C 0.8440(4) 0.9429(4) 0.5289(3) 0.0598(15) Uani 1 1 d .
H9A H 0.7704 0.9629 0.5200 0.090 Uiso 1 1 calc R
H9B H 0.8787 0.8978 0.4944 0.090 Uiso 1 1 calc R
H9C H 0.8760 0.9996 0.5229 0.090 Uiso 1 1 calc R
C10 C 0.5105(3) 1.0240(3) 0.7432(2) 0.0386(11) Uani 1 1 d .
H10 H 0.4859 0.9910 0.7059 0.046 Uiso 1 1 calc R
C11 C 0.4448(4) 1.1253(4) 0.7419(4) 0.0652(17) Uani 1 1 d .
H11A H 0.4689 1.1604 0.7766 0.098 Uiso 1 1 calc R
H11B H 0.3720 1.1217 0.7550 0.098 Uiso 1 1 calc R
H11C H 0.4510 1.1591 0.6931 0.098 Uiso 1 1 calc R
C12 C 0.4983(5) 0.9643(6) 0.8168(3) 0.087(2) Uani 1 1 d .
H12A H 0.5341 0.8973 0.8133 0.131 Uiso 1 1 calc R
H12B H 0.4245 0.9664 0.8305 0.131 Uiso 1 1 calc R
H12C H 0.5285 0.9911 0.8537 0.131 Uiso 1 1 calc R
C13 C 0.6567(3) 0.8017(3) 0.6786(2) 0.0243(8) Uani 1 1 d .
C14 C 0.7109(3) 0.7478(3) 0.7397(2) 0.0294(9) Uani 1 1 d .
C15 C 0.7059(3) 0.6502(3) 0.7358(2) 0.0292(9) Uani 1 1 d .
C16 C 0.6533(3) 0.6366(3) 0.6757(2) 0.0270(8) Uani 1 1 d .
C17 C 0.6199(3) 0.7316(3) 0.6389(2) 0.0247(8) Uani 1 1 d .
C18 C 0.7619(3) 0.7694(3) 0.7949(2) 0.0351(10) Uani 1 1 d .
H18 H 0.7667 0.8341 0.7987 0.042 Uiso 1 1 calc R
C19 C 0.8063(4) 0.6943(3) 0.8452(3) 0.0442(11) Uani 1 1 d .
H19 H 0.8411 0.7091 0.8833 0.053 Uiso 1 1 calc R
C20 C 0.8011(4) 0.5999(3) 0.8413(2) 0.0430(11) Uani 1 1 d .
H20 H 0.8331 0.5511 0.8761 0.052 Uiso 1 1 calc R
C21 C 0.7490(3) 0.5744(3) 0.7860(2) 0.0349(10) Uani 1 1 d .
C22 C 0.7369(4) 0.4814(3) 0.7743(2) 0.0400(11) Uani 1 1 d .
H22 H 0.7633 0.4276 0.8074 0.048 Uiso 1 1 calc R
C23 C 0.6874(3) 0.4673(3) 0.7156(2) 0.0374(10) Uani 1 1 d .
H23 H 0.6818 0.4038 0.7086 0.045 Uiso 1 1 calc R
C24 C 0.6451(3) 0.5448(3) 0.6659(2) 0.0315(9) Uani 1 1 d .
H24 H 0.6113 0.5337 0.6260 0.038 Uiso 1 1 calc R
C25 C 0.5518(3) 0.7062(3) 0.52965(19) 0.0216(7) Uani 1 1 d .
C26 C 0.4513(3) 0.6896(3) 0.5305(2) 0.0240(8) Uani 1 1 d .
C27 C 0.4337(3) 0.6351(3) 0.4773(2) 0.0374(10) Uani 1 1 d .
H27 H 0.3669 0.6208 0.4761 0.045 Uiso 1 1 calc R
C28 C 0.5114(3) 0.6018(3) 0.4263(2) 0.0387(11) Uani 1 1 d .
H28 H 0.4977 0.5646 0.3909 0.046 Uiso 1 1 calc R
C29 C 0.6092(3) 0.6219(3) 0.4263(2) 0.0326(9) Uani 1 1 d .
H29 H 0.6615 0.5990 0.3905 0.039 Uiso 1 1 calc R
C30 C 0.6317(3) 0.6748(3) 0.4774(2) 0.0315(9) Uani 1 1 d .
C31 C 0.3664(3) 0.7284(3) 0.5855(2) 0.0280(9) Uani 1 1 d .
H31 H 0.3859 0.7846 0.6039 0.034 Uiso 1 1 calc R
C32 C 0.3563(4) 0.6525(4) 0.6507(3) 0.0546(14) Uani 1 1 d .
H32A H 0.3437 0.5941 0.6336 0.082 Uiso 1 1 calc R
H32B H 0.2983 0.6782 0.6842 0.082 Uiso 1 1 calc R
H32C H 0.4206 0.6369 0.6757 0.082 Uiso 1 1 calc R
C33 C 0.2626(3) 0.7636(4) 0.5529(3) 0.0451(12) Uani 1 1 d .
H33A H 0.2704 0.8092 0.5099 0.068 Uiso 1 1 calc R
H33B H 0.2122 0.7958 0.5886 0.068 Uiso 1 1 calc R
H33C H 0.2382 0.7086 0.5390 0.068 Uiso 1 1 calc R
C34 C 0.7378(4) 0.6995(5) 0.4750(3) 0.0569(16) Uani 1 1 d .
H34 H 0.7362 0.7448 0.5121 0.068 Uiso 1 1 calc R
C35 C 0.8189(5) 0.6129(7) 0.4915(5) 0.154(5) Uani 1 1 d .
H35A H 0.7978 0.5767 0.5366 0.231 Uiso 1 1 calc R
H35B H 0.8842 0.6324 0.4970 0.231 Uiso 1 1 calc R
H35C H 0.8285 0.5721 0.4518 0.231 Uiso 1 1 calc R
C36 C 0.7675(4) 0.7485(5) 0.4009(4) 0.095(3) Uani 1 1 d .
H36A H 0.8270 0.7782 0.4044 0.142 Uiso 1 1 calc R
H36B H 0.7087 0.7983 0.3845 0.142 Uiso 1 1 calc R
H36C H 0.7860 0.7005 0.3660 0.142 Uiso 1 1 calc R
C37 C 0.8323(3) 0.7358(3) 0.14118(19) 0.0217(7) Uani 1 1 d .
C38 C 0.7696(3) 0.6760(3) 0.1791(2) 0.0227(8) Uani 1 1 d .
H38 H 0.7938 0.6372 0.2216 0.027 Uiso 1 1 calc R
C39 C 0.6741(3) 0.6709(3) 0.1574(2) 0.0267(8) Uani 1 1 d .
C40 C 0.6333(3) 0.7290(3) 0.0968(2) 0.0301(9) Uani 1 1 d .
H40 H 0.5677 0.7258 0.0815 0.036 Uiso 1 1 calc R
C41 C 0.6917(3) 0.7907(3) 0.0602(2) 0.0312(9) Uani 1 1 d .
C42 C 0.7897(3) 0.7932(3) 0.0807(2) 0.0284(8) Uani 1 1 d .
H42 H 0.8289 0.8352 0.0526 0.034 Uiso 1 1 calc R
C43 C 0.6122(3) 0.6025(3) 0.1983(2) 0.0355(10) Uani 1 1 d .
C44 C 0.6482(4) 0.8575(4) -0.0022(3) 0.0464(12) Uani 1 1 d .
C45 C 1.0393(3) 0.7155(3) 0.10278(19) 0.0215(7) Uani 1 1 d .
C46 C 1.1362(3) 0.7368(3) 0.1084(2) 0.0268(8) Uani 1 1 d .
H46 H 1.1448 0.7714 0.1470 0.032 Uiso 1 1 calc R
C47 C 1.2207(3) 0.7094(3) 0.0597(2) 0.0314(9) Uani 1 1 d .
C48 C 1.2122(3) 0.6571(3) 0.0032(2) 0.0332(9) Uani 1 1 d .
H48 H 1.2695 0.6385 -0.0304 0.040 Uiso 1 1 calc R
C49 C 1.1175(3) 0.6328(3) -0.0025(2) 0.0283(8) Uani 1 1 d .
C50 C 1.0327(3) 0.6621(3) 0.0451(2) 0.0238(8) Uani 1 1 d .
H50 H 0.9684 0.6456 0.0388 0.029 Uiso 1 1 calc R
C51 C 1.3210(3) 0.7383(4) 0.0672(3) 0.0467(12) Uani 1 1 d .
C52 C 1.1102(4) 0.5736(4) -0.0618(2) 0.0409(11) Uani 1 1 d .
C53 C 0.9306(3) 0.8618(3) 0.17741(19) 0.0240(8) Uani 1 1 d .
C54 C 0.8625(3) 0.8980(3) 0.2342(2) 0.0287(8) Uani 1 1 d .
H54 H 0.8275 0.8549 0.2649 0.034 Uiso 1 1 calc R
C55 C 0.8435(3) 0.9931(3) 0.2480(2) 0.0311(9) Uani 1 1 d .
C56 C 0.8945(3) 1.0580(3) 0.2047(2) 0.0343(10) Uani 1 1 d .
H56 H 0.8829 1.1235 0.2140 0.041 Uiso 1 1 calc R
C57 C 0.9624(3) 1.0248(3) 0.1481(2) 0.0354(10) Uani 1 1 d .
C58 C 0.9784(3) 0.9286(3) 0.1347(2) 0.0293(9) Uani 1 1 d .
H58 H 1.0241 0.9080 0.0946 0.035 Uiso 1 1 calc R
C59 C 0.7749(4) 1.0266(3) 0.3104(3) 0.0479(12) Uani 1 1 d .
C60 C 1.0146(5) 1.0938(4) 0.1006(3) 0.0660(18) Uani 1 1 d .
C61 C 0.9825(3) 0.6779(3) 0.23805(19) 0.0230(8) Uani 1 1 d .
C62 C 1.0230(3) 0.7108(3) 0.2937(2) 0.0276(8) Uani 1 1 d .
H62 H 1.0294 0.7763 0.2894 0.033 Uiso 1 1 calc R
C63 C 1.0549(3) 0.6504(3) 0.3561(2) 0.0343(10) Uani 1 1 d .
C64 C 1.0457(3) 0.5552(4) 0.3642(2) 0.0406(11) Uani 1 1 d .
H64 H 1.0653 0.5146 0.4071 0.049 Uiso 1 1 calc R
C65 C 1.0072(3) 0.5197(3) 0.3088(2) 0.0321(9) Uani 1 1 d .
C66 C 0.9793(3) 0.5786(3) 0.2459(2) 0.0267(8) Uani 1 1 d .
H66 H 0.9575 0.5518 0.2073 0.032 Uiso 1 1 calc R
C67 C 1.1010(4) 0.6894(4) 0.4134(3) 0.0468(12) Uani 1 1 d .
C68 C 0.9930(4) 0.4168(3) 0.3186(3) 0.0436(12) Uani 1 1 d .
Cl1 Cl 0.53729(8) 1.07642(7) 0.54032(5) 0.0295(2) Uani 1 1 d .
F1 F 0.6589(3) 0.5475(3) 0.2516(2) 0.1031(16) Uani 1 1 d .
F2 F 0.5266(3) 0.6446(3) 0.2292(3) 0.135(2) Uani 1 1 d .
F3 F 0.5837(5) 0.5466(4) 0.1589(2) 0.141(2) Uani 1 1 d .
F4 F 0.6236(7) 0.9432(5) 0.0100(2) 0.250(5) Uani 1 1 d .
F5 F 0.7069(3) 0.8642(3) -0.05803(18) 0.1125(17) Uani 1 1 d .
F6 F 0.5691(5) 0.8424(6) -0.0230(4) 0.265(6) Uani 1 1 d .
F7 F 1.0124(2) 0.5709(2) -0.07325(14) 0.0483(7) Uani 1 1 d .
F8 F 1.1572(2) 0.4814(2) -0.04604(17) 0.0598(8) Uani 1 1 d .
F9 F 1.1542(3) 0.6032(3) -0.12475(15) 0.0728(10) Uani 1 1 d .
F10 F 1.3419(3) 0.7345(3) 0.13573(19) 0.0861(12) Uani 1 1 d .
F11 F 1.3242(4) 0.8234(4) 0.0406(4) 0.168(3) Uani 1 1 d .
F12 F 1.4016(3) 0.6817(4) 0.0399(3) 0.133(2) Uani 1 1 d .
F13 F 0.7174(5) 1.1154(3) 0.2950(2) 0.158(3) Uani 1 1 d .
F14 F 0.8225(3) 1.0325(4) 0.36595(19) 0.124(2) Uani 1 1 d .
F15 F 0.7063(2) 0.9736(2) 0.33540(18) 0.0635(9) Uani 1 1 d .
F16 F 1.0183(5) 1.1711(3) 0.1247(2) 0.128(2) Uani 1 1 d .
F17 F 0.9754(8) 1.1214(5) 0.0412(2) 0.214(5) Uani 1 1 d .
F18 F 1.1059(5) 1.0560(4) 0.0795(7) 0.326(7) Uani 1 1 d .
F19 F 1.1921(2) 0.7095(3) 0.39190(17) 0.0736(10) Uani 1 1 d .
F20 F 1.0485(3) 0.7749(4) 0.4291(2) 0.126(2) Uani 1 1 d .
F21 F 1.1061(5) 0.6384(4) 0.4739(2) 0.160(3) Uani 1 1 d .
F22 F 1.0736(2) 0.3565(2) 0.34709(19) 0.0694(10) Uani 1 1 d .
F23 F 0.9104(2) 0.4076(2) 0.36476(18) 0.0627(9) Uani 1 1 d .
F24 F 0.9771(3) 0.3840(2) 0.25810(17) 0.0671(9) Uani 1 1 d .
N1 N 0.6393(2) 0.8899(2) 0.65012(16) 0.0234(7) Uani 1 1 d .
N2 N 0.5745(2) 0.7664(2) 0.58049(16) 0.0213(6) Uani 1 1 d .
Pd1 Pd 0.55679(2) 0.91019(2) 0.561500(15) 0.02212(10) Uani 1 1 d .

loop_
_atom_site_aniso_label
_atom_site_aniso_U_11
_atom_site_aniso_U_22
_atom_site_aniso_U_33
_atom_site_aniso_U_23
_atom_site_aniso_U_13
_atom_site_aniso_U_12
B1 0.022(2) 0.027(2) 0.018(2) -0.0013(16) -0.0042(16) -0.0068(17)
C1 0.030(2) 0.030(2) 0.027(2) -0.0058(16) -0.0112(16) -0.0130(16)
C2 0.031(2) 0.031(2) 0.038(2) -0.0088(18) -0.0087(18) -0.0107(17)
C3 0.038(3) 0.046(3) 0.063(3) -0.016(2) -0.012(2) -0.020(2)
C4 0.056(3) 0.049(3) 0.070(4) -0.029(3) -0.014(3) -0.023(2)
C5 0.052(3) 0.045(3) 0.048(3) -0.028(2) -0.006(2) -0.014(2)
C6 0.036(2) 0.039(2) 0.032(2) -0.0108(18) -0.0109(18) -0.0087(18)
C7 0.028(2) 0.038(2) 0.050(3) -0.010(2) 0.0015(19) -0.0158(18)
C8 0.030(2) 0.057(3) 0.085(4) -0.022(3) -0.006(3) -0.016(2)
C9 0.059(3) 0.064(4) 0.048(3) -0.002(3) 0.015(3) -0.002(3)
C10 0.033(2) 0.056(3) 0.028(2) -0.022(2) -0.0054(18) -0.002(2)
C11 0.048(3) 0.059(3) 0.094(5) -0.049(3) -0.014(3) 0.005(3)
C12 0.049(3) 0.167(8) 0.041(3) 0.020(4) 0.000(3) -0.032(4)
C13 0.0239(19) 0.032(2) 0.0209(18) -0.0073(16) -0.0011(15) -0.0115(16)
C14 0.032(2) 0.036(2) 0.024(2) -0.0015(17) -0.0025(16) -0.0154(18)
C15 0.032(2) 0.033(2) 0.026(2) -0.0024(17) -0.0023(17) -0.0154(17)
C16 0.029(2) 0.031(2) 0.0231(19) -0.0024(16) 0.0000(16) -0.0129(16)
C17 0.0231(19) 0.032(2) 0.0223(19) -0.0076(16) 0.0032(15) -0.0134(16)
C18 0.044(3) 0.036(2) 0.030(2) -0.0032(18) -0.0112(19) -0.016(2)
C19 0.055(3) 0.047(3) 0.038(3) -0.001(2) -0.022(2) -0.018(2)
C20 0.054(3) 0.043(3) 0.035(2) 0.008(2) -0.016(2) -0.015(2)
C21 0.041(2) 0.040(2) 0.027(2) 0.0024(18) -0.0046(18) -0.019(2)
C22 0.045(3) 0.039(3) 0.038(3) 0.010(2) -0.008(2) -0.019(2)
C23 0.042(3) 0.034(2) 0.038(2) -0.0007(19) 0.002(2) -0.0165(19)
C24 0.036(2) 0.036(2) 0.028(2) -0.0032(17) -0.0014(17) -0.0195(18)
C25 0.0236(18) 0.0240(19) 0.0200(18) -0.0041(14) -0.0034(14) -0.0089(15)
C26 0.0267(19) 0.0223(19) 0.026(2) -0.0088(15) -0.0034(15) -0.0078(15)
C27 0.030(2) 0.049(3) 0.042(3) -0.022(2) -0.0027(19) -0.0167(19)
C28 0.039(2) 0.046(3) 0.040(2) -0.025(2) 0.002(2) -0.019(2)
C29 0.031(2) 0.039(2) 0.030(2) -0.0152(18) 0.0028(17) -0.0088(18)
C30 0.026(2) 0.042(2) 0.031(2) -0.0104(18) -0.0008(17) -0.0116(18)
C31 0.0196(18) 0.033(2) 0.035(2) -0.0141(17) -0.0012(16) -0.0071(16)
C32 0.049(3) 0.059(3) 0.044(3) -0.002(2) 0.018(2) 0.003(2)
C33 0.024(2) 0.055(3) 0.060(3) -0.030(3) -0.006(2) -0.001(2)
C34 0.036(3) 0.108(5) 0.043(3) -0.046(3) 0.017(2) -0.036(3)
C35 0.032(3) 0.250(11) 0.147(8) 0.150(8) -0.035(4) -0.042(5)
C36 0.033(3) 0.076(4) 0.154(7) 0.061(5) 0.003(4) -0.011(3)
C37 0.0209(18) 0.0248(19) 0.0197(18) -0.0043(15) -0.0010(14) -0.0041(15)
C38 0.0221(18) 0.0253(19) 0.0205(18) -0.0020(15) -0.0050(14) -0.0030(15)
C39 0.0248(19) 0.028(2) 0.028(2) -0.0022(16) -0.0029(16) -0.0073(16)
C40 0.0226(19) 0.043(2) 0.026(2) -0.0048(18) -0.0078(16) -0.0065(17)
C41 0.024(2) 0.043(2) 0.025(2) -0.0006(18) -0.0059(16) -0.0018(17)
C42 0.029(2) 0.034(2) 0.0219(19) 0.0023(16) -0.0034(16) -0.0082(17)
C43 0.026(2) 0.040(2) 0.043(3) 0.004(2) -0.0082(19) -0.0149(19)
C44 0.037(3) 0.061(3) 0.035(3) 0.012(2) -0.014(2) 0.000(2)
C45 0.0220(18) 0.0253(19) 0.0178(17) 0.0012(14) -0.0042(14) -0.0071(15)
C46 0.028(2) 0.031(2) 0.024(2) -0.0083(16) -0.0059(16) -0.0074(16)
C47 0.024(2) 0.045(2) 0.029(2) -0.0080(18) -0.0010(16) -0.0135(18)
C48 0.028(2) 0.045(3) 0.028(2) -0.0095(19) 0.0032(17) -0.0097(18)
C49 0.030(2) 0.035(2) 0.023(2) -0.0058(16) -0.0058(16) -0.0103(17)
C50 0.0230(19) 0.028(2) 0.0221(19) -0.0020(15) -0.0028(15) -0.0073(15)
C51 0.029(2) 0.070(4) 0.049(3) -0.026(3) 0.006(2) -0.022(2)
C52 0.038(2) 0.057(3) 0.033(2) -0.020(2) -0.0012(19) -0.012(2)
C53 0.0233(18) 0.032(2) 0.0188(18) -0.0033(15) -0.0079(15) -0.0059(16)
C54 0.033(2) 0.030(2) 0.025(2) -0.0038(16) -0.0011(16) -0.0115(17)
C55 0.032(2) 0.035(2) 0.029(2) -0.0087(17) -0.0082(17) -0.0052(17)
C56 0.047(3) 0.027(2) 0.032(2) 0.0006(17) -0.0164(19) -0.0100(19)
C57 0.042(2) 0.031(2) 0.032(2) 0.0044(18) -0.0084(19) -0.0073(19)
C58 0.033(2) 0.032(2) 0.0215(19) 0.0026(16) -0.0065(16) -0.0057(17)
C59 0.063(3) 0.038(3) 0.047(3) -0.016(2) 0.008(2) -0.017(2)
C60 0.087(5) 0.037(3) 0.065(4) 0.005(3) 0.032(3) -0.015(3)
C61 0.0154(17) 0.032(2) 0.0204(18) 0.0003(15) -0.0006(14) -0.0053(15)
C62 0.0189(18) 0.042(2) 0.024(2) -0.0013(17) -0.0034(15) -0.0109(16)
C63 0.028(2) 0.060(3) 0.019(2) 0.0022(19) -0.0044(16) -0.020(2)
C64 0.034(2) 0.064(3) 0.025(2) 0.017(2) -0.0102(18) -0.021(2)
C65 0.025(2) 0.039(2) 0.031(2) 0.0080(18) -0.0070(17) -0.0085(17)
C66 0.0241(19) 0.033(2) 0.0236(19) 0.0011(16) -0.0023(15) -0.0081(16)
C67 0.043(3) 0.073(4) 0.030(2) -0.001(2) -0.012(2) -0.024(3)
C68 0.047(3) 0.040(3) 0.042(3) 0.020(2) -0.016(2) -0.014(2)
Cl1 0.0363(5) 0.0256(5) 0.0315(5) -0.0078(4) -0.0143(4) -0.0091(4)
F1 0.088(3) 0.133(3) 0.101(3) 0.075(3) -0.047(2) -0.083(3)
F2 0.062(2) 0.080(3) 0.227(6) 0.050(3) 0.070(3) -0.012(2)
F3 0.252(6) 0.160(4) 0.073(3) -0.008(3) -0.009(3) -0.181(5)
F4 0.431(12) 0.157(5) 0.054(3) -0.010(3) -0.073(5) 0.202(7)
F5 0.098(3) 0.155(4) 0.0371(19) 0.043(2) 0.0057(19) 0.047(3)
F6 0.168(5) 0.407(11) 0.248(7) 0.281(8) -0.188(5) -0.228(7)
F7 0.0420(15) 0.0688(19) 0.0424(15) -0.0274(14) -0.0106(12) -0.0143(13)
F8 0.0514(17) 0.0553(19) 0.079(2) -0.0408(16) -0.0145(16) -0.0015(14)
F9 0.087(2) 0.119(3) 0.0308(15) -0.0322(17) 0.0168(15) -0.058(2)
F10 0.055(2) 0.153(4) 0.073(2) -0.041(2) -0.0088(17) -0.054(2)
F11 0.091(3) 0.137(4) 0.291(7) 0.107(5) -0.093(4) -0.097(3)
F12 0.0306(18) 0.229(6) 0.172(5) -0.148(4) 0.017(2) -0.041(3)
F13 0.275(7) 0.059(2) 0.086(3) -0.008(2) 0.087(4) 0.046(3)
F14 0.094(3) 0.268(6) 0.053(2) -0.088(3) 0.031(2) -0.110(4)
F15 0.0423(16) 0.078(2) 0.080(2) -0.0501(18) 0.0234(15) -0.0228(15)
F16 0.238(6) 0.116(4) 0.072(3) -0.016(2) 0.028(3) -0.144(4)
F17 0.511(13) 0.162(5) 0.042(2) 0.037(3) -0.043(5) -0.245(8)
F18 0.183(6) 0.079(4) 0.602(17) 0.136(7) 0.240(9) 0.009(4)
F19 0.0524(19) 0.126(3) 0.062(2) -0.039(2) -0.0005(15) -0.0473(19)
F20 0.071(3) 0.213(5) 0.108(3) -0.119(4) -0.033(2) 0.009(3)
F21 0.290(7) 0.202(5) 0.052(2) 0.062(3) -0.100(3) -0.199(5)
F22 0.0509(18) 0.0495(18) 0.101(3) 0.0359(17) -0.0282(18) -0.0108(14)
F23 0.0530(18) 0.063(2) 0.073(2) 0.0182(16) 0.0015(16) -0.0302(15)
F24 0.116(3) 0.0394(16) 0.0525(19) 0.0122(14) -0.0216(18) -0.0324(17)
N1 0.0239(16) 0.0304(17) 0.0206(16) -0.0102(13) -0.0038(13) -0.0108(13)
N2 0.0199(15) 0.0267(16) 0.0209(16) -0.0091(13) 0.0000(12) -0.0096(12)
Pd1 0.02225(16) 0.02508(16) 0.02278(16) -0.00783(11) -0.00520(11) -0.00859(11)

loop_
_atom_type_symbol
_atom_type_description
_atom_type_scat_dispersion_real
_atom_type_scat_dispersion_imag
_atom_type_scat_source
C C 0.0033 0.0016 'International Tables Vol C Tables 4.2.6.8 and 6.1.1.4'
H H 0.0000 0.0000 'International Tables Vol C Tables 4.2.6.8 and 6.1.1.4'
B B 0.0013 0.0007 'International Tables Vol C Tables 4.2.6.8 and 6.1.1.4'
N N 0.0061 0.0033 'International Tables Vol C Tables 4.2.6.8 and 6.1.1.4'
F F 0.0171 0.0103 'International Tables Vol C Tables 4.2.6.8 and 6.1.1.4'
Cl Cl 0.1484 0.1585 'International Tables Vol C Tables 4.2.6.8 and 6.1.1.4'
Pd Pd -0.9988 1.0072 'International Tables Vol C Tables 4.2.6.8 and 6.1.1.4'

loop_
_geom_angle_atom_site_label_1
_geom_angle_atom_site_label_2
_geom_angle_atom_site_label_3
_geom_angle
_geom_angle_site_symmetry_3
C45 B1 C53 112.6(3) .
C45 B1 C61 103.9(3) .
C53 B1 C61 110.4(3) .
C45 B1 C37 112.2(3) .
C53 B1 C37 105.3(3) .
C61 B1 C37 112.6(3) .
C2 C1 C6 123.9(3) .
C2 C1 N1 118.1(3) .
C6 C1 N1 118.1(3) .
C1 C2 C3 116.8(4) .
C1 C2 C7 122.6(3) .
C3 C2 C7 120.5(4) .
C4 C3 C2 120.9(4) .
C5 C4 C3 120.4(4) .
C4 C5 C6 121.9(4) .
C5 C6 C1 116.1(4) .
C5 C6 C10 121.5(4) .
C1 C6 C10 122.4(4) .
C2 C7 C9 109.8(4) .
C2 C7 C8 113.8(4) .
C9 C7 C8 111.4(4) .
C6 C10 C11 111.7(4) .
C6 C10 C12 110.0(4) .
C11 C10 C12 112.3(5) .
N1 C13 C14 136.0(3) .
N1 C13 C17 116.1(3) .
C14 C13 C17 107.8(3) .
C18 C14 C15 118.8(4) .
C18 C14 C13 136.1(4) .
C15 C14 C13 105.2(3) .
C21 C15 C14 123.1(4) .
C21 C15 C16 123.2(4) .
C14 C15 C16 113.7(4) .
C24 C16 C15 118.7(4) .
C24 C16 C17 135.8(4) .
C15 C16 C17 105.5(3) .
N2 C17 C16 135.6(4) .
N2 C17 C13 116.4(3) .
C16 C17 C13 107.8(3) .
C14 C18 C19 118.8(4) .
C20 C19 C18 122.3(4) .
C19 C20 C21 121.0(4) .
C15 C21 C22 115.9(4) .
C15 C21 C20 116.1(4) .
C22 C21 C20 128.0(4) .
C23 C22 C21 121.3(4) .
C22 C23 C24 121.5(4) .
C16 C24 C23 119.4(4) .
C26 C25 C30 123.6(3) .
C26 C25 N2 119.3(3) .
C30 C25 N2 116.8(3) .
C25 C26 C27 116.2(3) .
C25 C26 C31 122.0(3) .
C27 C26 C31 121.9(3) .
C28 C27 C26 121.3(4) .
C27 C28 C29 120.7(4) .
C30 C29 C28 121.0(4) .
C29 C30 C25 117.3(3) .
C29 C30 C34 120.4(4) .
C25 C30 C34 122.3(3) .
C26 C31 C33 112.3(3) .
C26 C31 C32 111.2(3) .
C33 C31 C32 109.9(4) .
C35 C34 C30 111.7(5) .
C35 C34 C36 108.2(5) .
C30 C34 C36 111.5(4) .
C38 C37 C42 115.2(3) .
C38 C37 B1 125.9(3) .
C42 C37 B1 118.8(3) .
C39 C38 C37 122.8(3) .
C38 C39 C40 120.9(4) .
C38 C39 C43 120.6(4) .
C40 C39 C43 118.5(3) .
C41 C40 C39 117.3(4) .
C40 C41 C42 121.6(4) .
C40 C41 C44 118.8(4) .
C42 C41 C44 119.6(4) .
C41 C42 C37 122.1(4) .
F3 C43 F2 103.6(5) .
F3 C43 F1 106.8(5) .
F2 C43 F1 103.3(5) .
F3 C43 C39 114.2(4) .
F2 C43 C39 113.6(4) .
F1 C43 C39 114.1(3) .
F6 C44 F4 103.1(7) .
F6 C44 F5 104.9(6) .
F4 C44 F5 100.6(6) .
F6 C44 C41 115.6(5) .
F4 C44 C41 113.8(5) .
F5 C44 C41 116.8(4) .
C46 C45 C50 115.6(3) .
C46 C45 B1 118.9(3) .
C50 C45 B1 125.4(3) .
C47 C46 C45 122.7(3) .
C46 C47 C48 120.7(4) .
C46 C47 C51 119.8(4) .
C48 C47 C51 119.5(4) .
C49 C48 C47 117.8(4) .
C48 C49 C50 121.3(4) .
C48 C49 C52 117.5(4) .
C50 C49 C52 121.2(4) .
C49 C50 C45 121.9(3) .
F11 C51 F12 107.7(5) .
F11 C51 F10 104.9(5) .
F12 C51 F10 102.7(5) .
F11 C51 C47 114.0(4) .
F12 C51 C47 114.0(4) .
F10 C51 C47 112.6(4) .
F9 C52 F8 106.1(4) .
F9 C52 F7 106.7(4) .
F8 C52 F7 105.4(4) .
F9 C52 C49 113.4(4) .
F8 C52 C49 111.3(4) .
F7 C52 C49 113.3(4) .
C58 C53 C54 115.3(4) .
C58 C53 B1 125.0(3) .
C54 C53 B1 119.7(3) .
C55 C54 C53 123.4(4) .
C54 C55 C56 119.9(4) .
C54 C55 C59 121.3(4) .
C56 C55 C59 118.8(4) .
C57 C56 C55 118.4(4) .
C56 C57 C58 120.4(4) .
C56 C57 C60 118.8(4) .
C58 C57 C60 120.8(4) .
C53 C58 C57 122.7(4) .
F14 C59 F15 104.5(4) .
F14 C59 F13 105.0(5) .
F15 C59 F13 104.2(5) .
F14 C59 C55 114.3(4) .
F15 C59 C55 115.5(4) .
F13 C59 C55 112.2(4) .
F17 C60 F16 103.3(5) .
F17 C60 F18 100.8(8) .
F16 C60 F18 107.3(8) .
F17 C60 C57 113.9(6) .
F16 C60 C57 117.4(5) .
F18 C60 C57 112.3(5) .
C62 C61 C66 116.4(3) .
C62 C61 B1 122.4(3) .
C66 C61 B1 121.1(3) .
C61 C62 C63 122.0(4) .
C64 C63 C62 120.4(4) .
C64 C63 C67 120.0(4) .
C62 C63 C67 119.6(4) .
C63 C64 C65 118.9(4) .
C64 C65 C66 120.6(4) .
C64 C65 C68 119.1(4) .
C66 C65 C68 120.3(4) .
C65 C66 C61 121.5(4) .
F21 C67 F19 109.7(5) .
F21 C67 F20 104.2(5) .
F19 C67 F20 100.8(5) .
F21 C67 C63 115.3(4) .
F19 C67 C63 112.6(4) .
F20 C67 C63 113.0(4) .
F24 C68 F22 107.3(4) .
F24 C68 F23 106.2(4) .
F22 C68 F23 106.1(4) .
F24 C68 C65 114.1(4) .
F22 C68 C65 112.2(4) .
F23 C68 C65 110.4(4) .
Pd1 Cl1 Pd1 94.41(3) 2_676
C13 N1 C1 119.7(3) .
C13 N1 Pd1 112.6(2) .
C1 N1 Pd1 127.4(2) .
C17 N2 C25 122.7(3) .
C17 N2 Pd1 112.9(2) .
C25 N2 Pd1 123.9(2) .
N2 Pd1 N1 81.67(12) .
N2 Pd1 Cl1 179.51(9) .
N1 Pd1 Cl1 97.84(9) .
N2 Pd1 Cl1 94.90(9) 2_676
N1 Pd1 Cl1 176.57(9) 2_676
Cl1 Pd1 Cl1 85.59(3) 2_676

loop_
_geom_bond_atom_site_label_1
_geom_bond_atom_site_label_2
_geom_bond_distance
_geom_bond_site_symmetry_2
B1 C45 1.636(5) .
B1 C53 1.641(6) .
B1 C61 1.648(5) .
B1 C37 1.649(5) .
C1 C2 1.391(5) .
C1 C6 1.412(6) .
C1 N1 1.463(4) .
C2 C3 1.397(5) .
C2 C7 1.521(6) .
C3 C4 1.386(7) .
C4 C5 1.374(7) .
C5 C6 1.387(6) .
C6 C10 1.510(6) .
C7 C9 1.527(7) .
C7 C8 1.533(6) .
C10 C11 1.521(7) .
C10 C12 1.537(7) .
C13 N1 1.286(5) .
C13 C14 1.453(5) .
C13 C17 1.498(5) .
C14 C18 1.382(5) .
C14 C15 1.421(5) .
C15 C21 1.401(6) .
C15 C16 1.427(5) .
C16 C24 1.373(5) .
C16 C17 1.442(5) .
C17 N2 1.289(5) .
C18 C19 1.402(6) .
C19 C20 1.374(6) .
C20 C21 1.416(6) .
C21 C22 1.416(6) .
C22 C23 1.384(6) .
C23 C24 1.406(6) .
C25 C26 1.398(5) .
C25 C30 1.407(5) .
C25 N2 1.446(4) .
C26 C27 1.398(5) .
C26 C31 1.509(5) .
C27 C28 1.381(6) .
C28 C29 1.382(6) .
C29 C30 1.375(5) .
C30 C34 1.513(6) .
C31 C33 1.516(5) .
C31 C32 1.540(6) .
C34 C35 1.477(9) .
C34 C36 1.526(8) .
C37 C38 1.398(5) .
C37 C42 1.399(5) .
C38 C39 1.382(5) .
C39 C40 1.397(5) .
C39 C43 1.497(5) .
C40 C41 1.370(6) .
C41 C42 1.395(5) .
C41 C44 1.489(6) .
C43 F3 1.281(5) .
C43 F2 1.285(6) .
C43 F1 1.306(5) .
C44 F6 1.218(6) .
C44 F4 1.242(8) .
C44 F5 1.244(6) .
C45 C46 1.394(5) .
C45 C50 1.412(5) .
C46 C47 1.391(5) .
C47 C48 1.391(6) .
C47 C51 1.494(6) .
C48 C49 1.385(5) .
C49 C50 1.387(5) .
C49 C52 1.493(6) .
C51 F11 1.262(7) .
C51 F12 1.297(6) .
C51 F10 1.326(6) .
C52 F9 1.322(5) .
C52 F8 1.340(6) .
C52 F7 1.340(5) .
C53 C58 1.384(5) .
C53 C54 1.399(5) .
C54 C55 1.378(5) .
C55 C56 1.393(6) .
C55 C59 1.470(6) .
C56 C57 1.382(6) .
C57 C58 1.394(6) .
C57 C60 1.478(6) .
C59 F14 1.282(6) .
C59 F15 1.317(5) .
C59 F13 1.346(6) .
C60 F17 1.252(9) .
C60 F16 1.254(7) .
C60 F18 1.261(7) .
C61 C62 1.384(5) .
C61 C66 1.415(5) .
C62 C63 1.403(5) .
C63 C64 1.378(6) .
C63 C67 1.496(6) .
C64 C65 1.387(6) .
C65 C66 1.388(5) .
C65 C68 1.506(6) .
C67 F21 1.263(6) .
C67 F19 1.312(5) .
C67 F20 1.323(7) .
C68 F24 1.325(6) .
C68 F22 1.328(5) .
C68 F23 1.344(5) .
Cl1 Pd1 2.3199(10) .
Cl1 Pd1 2.3342(10) 2_676
N1 Pd1 2.024(3) .
N2 Pd1 2.007(3) .
Pd1 Cl1 2.3342(10) 2_676

loop_
_geom_torsion_atom_site_label_1
_geom_torsion_atom_site_label_2
_geom_torsion_atom_site_label_3
_geom_torsion_atom_site_label_4
_geom_torsion
_geom_torsion_site_symmetry_1
_geom_torsion_site_symmetry_4
C6 C1 C2 C3 1.2(6) . .
N1 C1 C2 C3 -178.6(4) . .
C6 C1 C2 C7 -174.9(4) . .
N1 C1 C2 C7 5.4(6) . .
C1 C2 C3 C4 1.4(7) . .
C7 C2 C3 C4 177.5(5) . .
C2 C3 C4 C5 -2.4(8) . .
C3 C4 C5 C6 0.8(8) . .
C4 C5 C6 C1 1.6(7) . .
C4 C5 C6 C10 178.4(5) . .
C2 C1 C6 C5 -2.7(6) . .
N1 C1 C6 C5 177.1(4) . .
C2 C1 C6 C10 -179.4(4) . .
N1 C1 C6 C10 0.4(6) . .
C1 C2 C7 C9 86.6(5) . .
C3 C2 C7 C9 -89.3(5) . .
C1 C2 C7 C8 -147.8(4) . .
C3 C2 C7 C8 36.3(6) . .
C5 C6 C10 C11 44.2(6) . .
C1 C6 C10 C11 -139.2(4) . .
C5 C6 C10 C12 -81.1(6) . .
C1 C6 C10 C12 95.4(6) . .
N1 C13 C14 C18 4.0(8) . .
C17 C13 C14 C18 179.4(5) . .
N1 C13 C14 C15 -175.4(4) . .
C17 C13 C14 C15 0.1(4) . .
C18 C14 C15 C21 1.0(6) . .
C13 C14 C15 C21 -179.5(4) . .
C18 C14 C15 C16 -178.7(4) . .
C13 C14 C15 C16 0.7(5) . .
C21 C15 C16 C24 -0.6(6) . .
C14 C15 C16 C24 179.1(4) . .
C21 C15 C16 C17 179.0(4) . .
C14 C15 C16 C17 -1.3(5) . .
C24 C16 C17 N2 -4.7(8) . .
C15 C16 C17 N2 175.7(4) . .
C24 C16 C17 C13 -179.2(4) . .
C15 C16 C17 C13 1.2(4) . .
N1 C13 C17 N2 -0.1(5) . .
C14 C13 C17 N2 -176.5(3) . .
N1 C13 C17 C16 175.6(3) . .
C14 C13 C17 C16 -0.8(4) . .
C15 C14 C18 C19 -0.3(6) . .
C13 C14 C18 C19 -179.6(4) . .
C14 C18 C19 C20 0.3(7) . .
C18 C19 C20 C21 -0.8(8) . .
C14 C15 C21 C22 179.9(4) . .
C16 C15 C21 C22 -0.5(6) . .
C14 C15 C21 C20 -1.4(6) . .
C16 C15 C21 C20 178.2(4) . .
C19 C20 C21 C15 1.3(7) . .
C19 C20 C21 C22 179.8(5) . .
C15 C21 C22 C23 1.4(6) . .
C20 C21 C22 C23 -177.1(5) . .
C21 C22 C23 C24 -1.3(7) . .
C15 C16 C24 C23 0.8(6) . .
C17 C16 C24 C23 -178.8(4) . .
C22 C23 C24 C16 0.1(6) . .
C30 C25 C26 C27 2.7(6) . .
N2 C25 C26 C27 176.6(4) . .
C30 C25 C26 C31 -177.2(4) . .
N2 C25 C26 C31 -3.2(5) . .
C25 C26 C27 C28 -1.2(6) . .
C31 C26 C27 C28 178.6(4) . .
C26 C27 C28 C29 -0.4(7) . .
C27 C28 C29 C30 0.7(7) . .
C28 C29 C30 C25 0.7(6) . .
C28 C29 C30 C34 -177.7(5) . .
C26 C25 C30 C29 -2.4(6) . .
N2 C25 C30 C29 -176.5(4) . .
C26 C25 C30 C34 175.9(4) . .
N2 C25 C30 C34 1.8(6) . .
C25 C26 C31 C33 141.0(4) . .
C27 C26 C31 C33 -38.8(5) . .
C25 C26 C31 C32 -95.4(5) . .
C27 C26 C31 C32 84.8(5) . .
C29 C30 C34 C35 -67.7(7) . .
C25 C30 C34 C35 114.0(6) . .
C29 C30 C34 C36 53.4(7) . .
C25 C30 C34 C36 -124.8(5) . .
C45 B1 C37 C38 118.6(4) . .
C53 B1 C37 C38 -118.6(4) . .
C61 B1 C37 C38 1.8(5) . .
C45 B1 C37 C42 -65.1(4) . .
C53 B1 C37 C42 57.7(4) . .
C61 B1 C37 C42 178.1(3) . .
C42 C37 C38 C39 2.2(5) . .
B1 C37 C38 C39 178.6(3) . .
C37 C38 C39 C40 -2.3(6) . .
C37 C38 C39 C43 177.4(4) . .
C38 C39 C40 C41 -0.1(6) . .
C43 C39 C40 C41 -179.8(4) . .
C39 C40 C41 C42 2.5(6) . .
C39 C40 C41 C44 -176.7(4) . .
C40 C41 C42 C37 -2.6(6) . .
C44 C41 C42 C37 176.5(4) . .
C38 C37 C42 C41 0.2(6) . .
B1 C37 C42 C41 -176.5(4) . .
C38 C39 C43 F3 -126.7(5) . .
C40 C39 C43 F3 53.1(6) . .
C38 C39 C43 F2 114.8(5) . .
C40 C39 C43 F2 -65.5(6) . .
C38 C39 C43 F1 -3.3(6) . .
C40 C39 C43 F1 176.4(4) . .
C40 C41 C44 F6 -10.4(9) . .
C42 C41 C44 F6 170.5(7) . .
C40 C41 C44 F4 108.8(7) . .
C42 C41 C44 F4 -70.4(8) . .
C40 C41 C44 F5 -134.5(5) . .
C42 C41 C44 F5 46.3(7) . .
C53 B1 C45 C46 50.6(4) . .
C61 B1 C45 C46 -68.9(4) . .
C37 B1 C45 C46 169.2(3) . .
C53 B1 C45 C50 -133.0(4) . .
C61 B1 C45 C50 107.5(4) . .
C37 B1 C45 C50 -14.4(5) . .
C50 C45 C46 C47 1.4(6) . .
B1 C45 C46 C47 178.1(4) . .
C45 C46 C47 C48 -1.3(6) . .
C45 C46 C47 C51 177.4(4) . .
C46 C47 C48 C49 -0.4(6) . .
C51 C47 C48 C49 -179.1(4) . .
C47 C48 C49 C50 1.8(6) . .
C47 C48 C49 C52 -177.8(4) . .
C48 C49 C50 C45 -1.7(6) . .
C52 C49 C50 C45 178.0(4) . .
C46 C45 C50 C49 0.1(5) . .
B1 C45 C50 C49 -176.4(3) . .
C46 C47 C51 F11 -81.1(6) . .
C48 C47 C51 F11 97.7(6) . .
C46 C47 C51 F12 154.7(5) . .
C48 C47 C51 F12 -26.5(7) . .
C46 C47 C51 F10 38.3(6) . .
C48 C47 C51 F10 -143.0(5) . .
C48 C49 C52 F9 -44.6(6) . .
C50 C49 C52 F9 135.7(4) . .
C48 C49 C52 F8 74.9(5) . .
C50 C49 C52 F8 -104.8(5) . .
C48 C49 C52 F7 -166.5(4) . .
C50 C49 C52 F7 13.8(6) . .
C45 B1 C53 C58 9.8(5) . .
C61 B1 C53 C58 125.4(4) . .
C37 B1 C53 C58 -112.8(4) . .
C45 B1 C53 C54 -172.3(3) . .
C61 B1 C53 C54 -56.6(4) . .
C37 B1 C53 C54 65.1(4) . .
C58 C53 C54 C55 -0.3(6) . .
B1 C53 C54 C55 -178.5(4) . .
C53 C54 C55 C56 -0.9(6) . .
C53 C54 C55 C59 -177.1(4) . .
C54 C55 C56 C57 0.9(6) . .
C59 C55 C56 C57 177.2(4) . .
C55 C56 C57 C58 0.3(6) . .
C55 C56 C57 C60 178.3(5) . .
C54 C53 C58 C57 1.6(6) . .
B1 C53 C58 C57 179.6(4) . .
C56 C57 C58 C53 -1.6(6) . .
C60 C57 C58 C53 -179.5(5) . .
C54 C55 C59 F14 97.8(5) . .
C56 C55 C59 F14 -78.5(6) . .
C54 C55 C59 F15 -23.5(7) . .
C56 C55 C59 F15 160.2(4) . .
C54 C55 C59 F13 -142.7(5) . .
C56 C55 C59 F13 41.0(7) . .
C56 C57 C60 F17 -101.5(7) . .
C58 C57 C60 F17 76.4(8) . .
C56 C57 C60 F16 19.5(9) . .
C58 C57 C60 F16 -162.6(6) . .
C56 C57 C60 F18 144.6(8) . .
C58 C57 C60 F18 -37.4(11) . .
C45 B1 C61 C62 103.8(4) . .
C53 B1 C61 C62 -17.2(5) . .
C37 B1 C61 C62 -134.5(4) . .
C45 B1 C61 C66 -72.8(4) . .
C53 B1 C61 C66 166.3(3) . .
C37 B1 C61 C66 48.9(4) . .
C66 C61 C62 C63 -2.8(5) . .
B1 C61 C62 C63 -179.5(3) . .
C61 C62 C63 C64 -0.7(6) . .
C61 C62 C63 C67 178.2(4) . .
C62 C63 C64 C65 1.9(6) . .
C67 C63 C64 C65 -177.0(4) . .
C63 C64 C65 C66 0.6(6) . .
C63 C64 C65 C68 -177.7(4) . .
C64 C65 C66 C61 -4.2(6) . .
C68 C65 C66 C61 174.0(4) . .
C62 C61 C66 C65 5.2(5) . .
B1 C61 C66 C65 -178.0(3) . .
C64 C63 C67 F21 -16.3(8) . .
C62 C63 C67 F21 164.8(5) . .
C64 C63 C67 F19 110.6(5) . .
C62 C63 C67 F19 -68.2(6) . .
C64 C63 C67 F20 -136.0(5) . .
C62 C63 C67 F20 45.1(6) . .
C64 C65 C68 F24 -166.5(4) . .
C66 C65 C68 F24 15.3(6) . .
C64 C65 C68 F22 -44.2(6) . .
C66 C65 C68 F22 137.6(4) . .
C64 C65 C68 F23 74.0(5) . .
C66 C65 C68 F23 -104.2(5) . .
C14 C13 N1 C1 4.8(7) . .
C17 C13 N1 C1 -170.3(3) . .
C14 C13 N1 Pd1 179.0(4) . .
C17 C13 N1 Pd1 3.9(4) . .
C2 C1 N1 C13 76.5(5) . .
C6 C1 N1 C13 -103.2(4) . .
C2 C1 N1 Pd1 -96.8(4) . .
C6 C1 N1 Pd1 83.5(4) . .
C16 C17 N2 C25 -5.7(6) . .
C13 C17 N2 C25 168.4(3) . .
C16 C17 N2 Pd1 -178.0(4) . .
C13 C17 N2 Pd1 -3.8(4) . .
C26 C25 N2 C17 100.8(4) . .
C30 C25 N2 C17 -84.8(4) . .
C26 C25 N2 Pd1 -87.8(4) . .
C30 C25 N2 Pd1 86.6(4) . .
C17 N2 Pd1 N1 4.6(3) . .
C25 N2 Pd1 N1 -167.6(3) . .
C17 N2 Pd1 Cl1 -175.6(2) . 2_676
C25 N2 Pd1 Cl1 12.2(3) . 2_676
C13 N1 Pd1 N2 -4.6(3) . .
C1 N1 Pd1 N2 169.1(3) . .
C13 N1 Pd1 Cl1 175.5(2) . .
C1 N1 Pd1 Cl1 -10.8(3) . .
Pd1 Cl1 Pd1 N1 179.81(9) 2_676 .
Pd1 Cl1 Pd1 Cl1 0.0 2_676 2_676
